data_7130698
loop_
_publ_author_name
'Cap\'o, Nuria'
'Barrios, Leon\'i A'
'Cardona, Joan'
'Ribas-Ari\~no, Jordi'
'Teat, Simon J.'
'Roubeau, Olivier'
'Arom\'i, Guillem'

_publ_section_title
;
 The template effect of a SiF<sub>6</sub><sup>2-</sup> guest drives the
 formation of a heteroleptic Fe(II) coordination helicate.
;
_journal_issue 78
_journal_name_full 'Chemical communications (Cambridge, England)'
_journal_page_first 10969
_journal_page_last 10972
_journal_paper_doi 10.1039/d2cc04559a
_journal_volume 58
_journal_year 2022
_chemical_formula_moiety 'C82 H64 Fe2 N18, 2(F6 P), F6 Si, 2(C H4 O), C7 H8'
_chemical_formula_sum 'C91 H80 F18 Fe2 N18 O2 P2 Si'
_chemical_formula_weight 2001.46
_space_group_crystal_system monoclinic
_space_group_IT_number 9
_space_group_name_Hall 'C -2yc'
_space_group_name_H-M_alt 'C 1 c 1'
_atom_sites_solution_hydrogens mixed
_audit_creation_method SHELXL-2018/3
_audit_update_record
;
2022-07-29 deposited with the CCDC.	2022-09-05 downloaded from the CCDC.
;
_cell_angle_alpha 90
_cell_angle_beta 125.911(10)
_cell_angle_gamma 90
_cell_formula_units_Z 4
_cell_length_a 22.696(4)
_cell_length_b 27.095(5)
_cell_length_c 17.870(4)
_cell_measurement_reflns_used 43154
_cell_measurement_temperature 100(2)
_cell_measurement_theta_max 32.42
_cell_measurement_theta_min 1.55
_cell_volume 8900(3)
_computing_cell_refinement 'DIALS 2theta refinement, DIALS 1.14.13-g10ecfbb15-release'
_computing_data_collection 'Global Phasing autoPROC package'
_computing_data_reduction
;
aimless (Evans, P. R. and Murshudov, G. N., 2013)
ccp4 (Winn, M. D. et al., 2011)
DIALS 1.14.13-g10ecfbb15-release (Winter, G. et al., 2018)
pointless (Evans, P., 2006)
XIA2 0.5.902-gffa11588-dials-1.14 (Winter, G., 2010)
;
_computing_molecular_graphics 'XP (Bruker, Sheldrick), PLATON (Spek, 2015)'
_computing_publication_material 'Mercury (CCDC), PLATON (Spek, 2015)'
_computing_structure_refinement 'SHELXL-2018/3 (Sheldrick, 2018)'
_computing_structure_solution 'SHELXT 2014/5 (Sheldrick, 2015)'
_diffrn_ambient_temperature 100(2)
_diffrn_measured_fraction_theta_full 0.976
_diffrn_measured_fraction_theta_max 0.976
_diffrn_measurement_device_type 'MD2M - Maatel + Dectris PILATUS 6M'
_diffrn_measurement_method '\w rotation at various \k'
_diffrn_radiation_monochromator 'silicon 111'
_diffrn_radiation_source 'ALBA XALOC beamline'
_diffrn_radiation_type synchrotron
_diffrn_radiation_wavelength 0.72931
_diffrn_reflns_av_R_equivalents 0.0773
_diffrn_reflns_av_unetI/netI 0.0813
_diffrn_reflns_Laue_measured_fraction_full 0.976
_diffrn_reflns_Laue_measured_fraction_max 0.976
_diffrn_reflns_limit_h_max 29
_diffrn_reflns_limit_h_min -29
_diffrn_reflns_limit_k_max 35
_diffrn_reflns_limit_k_min -35
_diffrn_reflns_limit_l_max 23
_diffrn_reflns_limit_l_min -23
_diffrn_reflns_number 64653
_diffrn_reflns_point_group_measured_fraction_full 0.973
_diffrn_reflns_point_group_measured_fraction_max 0.973
_diffrn_reflns_theta_full 28.670
_diffrn_reflns_theta_max 28.670
_diffrn_reflns_theta_min 1.542
_exptl_absorpt_coefficient_mu 0.524
_exptl_absorpt_correction_T_max 1.0
_exptl_absorpt_correction_T_min 0.984
_exptl_absorpt_correction_type empirical
_exptl_absorpt_process_details
;
CCP4 7.0.078: AIMLESS, version 0.7.4 : 13/12/18
Scaling & analysis of unmerged intensities, absorption correction using spherical harmonics
;
_exptl_crystal_colour yellow
_exptl_crystal_density_diffrn 1.494
_exptl_crystal_description block
_exptl_crystal_F_000 4092
_exptl_crystal_size_max 0.140
_exptl_crystal_size_mid 0.080
_exptl_crystal_size_min 0.060
_refine_diff_density_max 1.339
_refine_diff_density_min -0.772
_refine_diff_density_rms 0.074
_refine_ls_abs_structure_details
;
 Flack x determined using 9234 quotients [(I+)-(I-)]/[(I+)+(I-)]
 (Parsons, Flack and Wagner, Acta Cryst. B69 (2013) 249-259).
;
_refine_ls_abs_structure_Flack 0.116(5)
_refine_ls_extinction_method none
_refine_ls_goodness_of_fit_ref 1.061
_refine_ls_hydrogen_treatment constr
_refine_ls_matrix_type full
_refine_ls_number_parameters 1212
_refine_ls_number_reflns 20656
_refine_ls_number_restraints 306
_refine_ls_restrained_S_all 1.073
_refine_ls_R_factor_all 0.0536
_refine_ls_R_factor_gt 0.0526
_refine_ls_shift/su_max 0.007
_refine_ls_shift/su_mean 0.000
_refine_ls_structure_factor_coef Fsqd
_refine_ls_weighting_details 'w=1/[\s^2^(Fo^2^)+(0.0992P)^2^] where P=(Fo^2^+2Fc^2^)/3'
_refine_ls_weighting_scheme calc
_refine_ls_wR_factor_gt 0.1483
_refine_ls_wR_factor_ref 0.1496
_reflns_Friedel_coverage 0.991
_reflns_Friedel_fraction_full 0.970
_reflns_Friedel_fraction_max 0.970
_reflns_number_gt 19704
_reflns_number_total 20656
_reflns_threshold_expression 'I > 2\s(I)'
_cod_data_source_file d2cc04559a2.cif
_cod_data_source_block lbjc58b_sq
_cod_depositor_comments 'Adding full bibliography for 7130696--7130701.cif.'
_cod_original_sg_symbol_H-M 'C c'
_cod_database_code 7130698
_shelx_shelxl_version_number 2018/3
_shelx_space_group_comment
;
The symmetry employed for this shelxl refinement is uniquely defined
by the following loop, which should always be used as a source of
symmetry information in preference to the above space-group names.
They are only intended as comments.
;
_shelx_estimated_absorpt_t_min 0.933
_shelx_estimated_absorpt_t_max 0.971

loop_
_space_group_symop_operation_xyz
'x, y, z'
'x, -y, z+1/2'
'x+1/2, y+1/2, z'
'x+1/2, -y+1/2, z+1/2'

loop_
_atom_site_label
_atom_site_type_symbol
_atom_site_fract_x
_atom_site_fract_y
_atom_site_fract_z
_atom_site_U_iso_or_equiv
_atom_site_adp_type
_atom_site_occupancy
_atom_site_site_symmetry_order
_atom_site_calc_flag
_atom_site_refinement_flags_posn
_atom_site_refinement_flags_adp
_atom_site_refinement_flags_occupancy
_atom_site_disorder_assembly
_atom_site_disorder_group
Fe1 Fe 0.63705(3) 0.42068(2) 0.45632(3) 0.03045(12) Uani 1 1 d . . . . .
Fe2 Fe 0.22831(3) 0.42607(2) 0.53545(3) 0.02967(12) Uani 1 1 d . . . . .
N1 N 0.7172(2) 0.48108(12) 0.5341(3) 0.0375(7) Uani 1 1 d . . . . .
N2 N 0.66110(18) 0.41974(11) 0.5934(2) 0.0315(6) Uani 1 1 d . . . . .
N3 N 0.64700(17) 0.38945(11) 0.6417(2) 0.0306(6) Uani 1 1 d . . . . .
H3B H 0.610207 0.368695 0.615830 0.037 Uiso 1 1 calc R U . . .
N4 N 0.35663(19) 0.34989(13) 0.6423(2) 0.0367(7) Uani 1 1 d . . . . .
H4A H 0.391556 0.367994 0.648791 0.044 Uiso 1 1 calc R U . . .
N5 N 0.2876(2) 0.36567(13) 0.6001(2) 0.0377(7) Uani 1 1 d . . . . .
N6 N 0.1515(2) 0.38035(15) 0.5239(3) 0.0411(7) Uani 1 1 d . . . . .
N7 N 0.72718(19) 0.37086(13) 0.4903(2) 0.0362(7) Uani 1 1 d . . . . .
N8 N 0.58912(17) 0.34816(11) 0.4247(2) 0.0308(6) Uani 1 1 d . . . . .
N9 N 0.52364(17) 0.32732(11) 0.3882(2) 0.0309(6) Uani 1 1 d . . . . .
H9A H 0.485268 0.343471 0.376010 0.037 Uiso 1 1 calc R U . . .
N10 N 0.22630(18) 0.36206(12) 0.3874(2) 0.0354(6) Uani 1 1 d . . . . .
H10A H 0.264375 0.343271 0.424693 0.042 Uiso 1 1 calc R U . . .
N11 N 0.20759(19) 0.40145(12) 0.4152(2) 0.0352(7) Uani 1 1 d . . . . .
N12 N 0.14845(19) 0.47457(12) 0.4422(2) 0.0348(6) Uani 1 1 d . . . . .
N13 N 0.61884(19) 0.44622(12) 0.3270(2) 0.0338(6) Uani 1 1 d . . . . .
N14 N 0.54107(19) 0.46615(11) 0.3892(2) 0.0329(6) Uani 1 1 d . . . . .
N15 N 0.5030(2) 0.48648(11) 0.4171(2) 0.0345(6) Uani 1 1 d . . . . .
H15B H 0.500508 0.473677 0.460488 0.041 Uiso 1 1 calc R U . . .
N16 N 0.3282(2) 0.49148(12) 0.5129(3) 0.0411(8) Uani 1 1 d . . . . .
H16A H 0.329890 0.472982 0.473724 0.049 Uiso 1 1 calc R U . . .
N17 N 0.3047(2) 0.47538(12) 0.5624(3) 0.0379(7) Uani 1 1 d . . . . .
N18 N 0.24429(19) 0.46314(13) 0.6453(2) 0.0360(7) Uani 1 1 d . . . . .
C1 C 0.8939(4) 0.5807(2) 0.7142(6) 0.0706(18) Uani 1 1 d . . . . .
H1A H 0.910296 0.575108 0.777906 0.106 Uiso 1 1 calc R U . . .
H1B H 0.934120 0.574432 0.709524 0.106 Uiso 1 1 calc R U . . .
H1C H 0.877586 0.614986 0.696689 0.106 Uiso 1 1 calc R U . . .
C2 C 0.7419(3) 0.51381(17) 0.5011(4) 0.0465(10) Uani 1 1 d . . . . .
H2A H 0.719467 0.514473 0.436470 0.056 Uiso 1 1 calc R U . . .
C3 C 0.7980(3) 0.54611(18) 0.5570(5) 0.0557(12) Uani 1 1 d . . . . .
H3A H 0.813361 0.568408 0.530672 0.067 Uiso 1 1 calc R U . . .
C4 C 0.8316(3) 0.54632(17) 0.6502(4) 0.0500(11) Uani 1 1 d . . . . .
C5 C 0.8059(3) 0.51309(16) 0.6860(3) 0.0434(9) Uani 1 1 d . . . . .
H5A H 0.827043 0.512299 0.750200 0.052 Uiso 1 1 calc R U . . .
C6 C 0.7489(2) 0.48148(13) 0.6248(3) 0.0353(7) Uani 1 1 d . . . . .
C7 C 0.7205(2) 0.44494(12) 0.6573(3) 0.0311(7) Uani 1 1 d . . . . .
C8 C 0.7446(2) 0.43101(14) 0.7465(3) 0.0340(7) Uani 1 1 d . . . . .
H8A H 0.785397 0.443573 0.803409 0.041 Uiso 1 1 calc R U . . .
C9 C 0.6959(2) 0.39478(13) 0.7342(3) 0.0335(7) Uani 1 1 d . . . . .
C10 C 0.6956(2) 0.36394(14) 0.8007(3) 0.0357(7) Uani 1 1 d . . . . .
C11 C 0.7599(2) 0.35630(19) 0.8880(3) 0.0472(10) Uani 1 1 d . . . . .
H11A H 0.802626 0.373615 0.905338 0.057 Uiso 1 1 calc R U . . .
C12 C 0.7629(3) 0.3234(2) 0.9511(3) 0.0575(13) Uani 1 1 d . . . . .
H12A H 0.806809 0.318850 1.010941 0.069 Uiso 1 1 calc R U . . .
C13 C 0.6995(3) 0.2974(2) 0.9236(3) 0.0475(10) Uani 1 1 d . . . . .
H13A H 0.701034 0.274455 0.964857 0.057 Uiso 1 1 calc R U . . .
C14 C 0.6347(2) 0.30497(16) 0.8369(3) 0.0388(8) Uani 1 1 d . . . . .
C15 C 0.6334(2) 0.33856(14) 0.7768(3) 0.0357(7) Uani 1 1 d . . . . .
H15A H 0.588884 0.344307 0.718051 0.043 Uiso 1 1 calc R U . . .
C16 C 0.5675(2) 0.27801(15) 0.8066(3) 0.0382(8) Uani 1 1 d . . . . .
C17 C 0.5691(3) 0.22677(17) 0.8197(3) 0.0445(9) Uani 1 1 d . . . . .
H17A H 0.614196 0.209609 0.852860 0.053 Uiso 1 1 calc R U . . .
C18 C 0.5043(3) 0.20106(17) 0.7837(4) 0.0515(11) Uani 1 1 d . . . . .
H18A H 0.505561 0.166335 0.791891 0.062 Uiso 1 1 calc R U . . .
C19 C 0.4391(3) 0.22521(16) 0.7371(3) 0.0454(9) Uani 1 1 d . . . . .
H19A H 0.395633 0.207318 0.714045 0.054 Uiso 1 1 calc R U . . .
C20 C 0.4362(2) 0.27669(15) 0.7230(3) 0.0384(8) Uani 1 1 d . . . . .
C21 C 0.5014(2) 0.30188(15) 0.7590(3) 0.0382(8) Uani 1 1 d . . . . .
H21A H 0.500125 0.336561 0.750331 0.046 Uiso 1 1 calc R U . . .
C22 C 0.3660(2) 0.30260(16) 0.6738(3) 0.0383(8) Uani 1 1 d . . . . .
C23 C 0.2990(2) 0.28687(16) 0.6502(3) 0.0405(8) Uani 1 1 d . . . . .
H23A H 0.287262 0.255661 0.662477 0.049 Uiso 1 1 calc R U . . .
C24 C 0.2523(2) 0.32710(16) 0.6042(3) 0.0368(8) Uani 1 1 d . . . . .
C25 C 0.1747(2) 0.33413(18) 0.5588(3) 0.0419(9) Uani 1 1 d . . . . .
C26 C 0.1274(3) 0.2971(2) 0.5487(4) 0.0567(13) Uani 1 1 d . . . . .
H26A H 0.145042 0.264856 0.571898 0.068 Uiso 1 1 calc R U . . .
C27 C 0.0541(3) 0.3083(3) 0.5041(4) 0.0652(16) Uani 1 1 d . . . . .
C28 C 0.0316(3) 0.3559(3) 0.4729(4) 0.0635(15) Uani 1 1 d . . . . .
H28A H -0.017717 0.364607 0.444651 0.076 Uiso 1 1 calc R U . . .
C29 C 0.0799(3) 0.3913(2) 0.4821(4) 0.0517(11) Uani 1 1 d . . . . .
H29A H 0.062691 0.423697 0.459010 0.062 Uiso 1 1 calc R U . . .
C30 C 0.0025(4) 0.2668(4) 0.4883(7) 0.104(3) Uani 1 1 d . U . . .
H30A H 0.030232 0.236315 0.516282 0.155 Uiso 1 1 calc R U . . .
H30B H -0.022148 0.275683 0.516680 0.155 Uiso 1 1 calc R U . . .
H30C H -0.033764 0.261817 0.421799 0.155 Uiso 1 1 calc R U . . .
C31 C 0.8891(3) 0.2567(2) 0.5796(5) 0.0628(14) Uani 1 1 d . . . . .
H31A H 0.864835 0.224538 0.564165 0.094 Uiso 1 1 calc R U . . .
H31B H 0.913816 0.259935 0.549653 0.094 Uiso 1 1 calc R U . . .
H31C H 0.924845 0.259302 0.646696 0.094 Uiso 1 1 calc R U . . .
C32 C 0.7972(3) 0.38249(18) 0.5297(4) 0.0472(10) Uani 1 1 d . . . . .
H32A H 0.810711 0.416328 0.538857 0.057 Uiso 1 1 calc R U . . .
C33 C 0.8507(2) 0.3471(2) 0.5575(4) 0.0509(11) Uani 1 1 d . . . . .
H33A H 0.899409 0.357050 0.584529 0.061 Uiso 1 1 calc R U . . .
C34 C 0.8331(3) 0.29739(19) 0.5459(4) 0.0470(10) Uani 1 1 d . . . . .
C35 C 0.7601(2) 0.28512(16) 0.5024(3) 0.0418(8) Uani 1 1 d . . . . .
H35A H 0.745138 0.251552 0.491463 0.050 Uiso 1 1 calc R U . . .
C36 C 0.7091(2) 0.32295(14) 0.4750(3) 0.0331(7) Uani 1 1 d . . . . .
C37 C 0.6326(2) 0.31155(13) 0.4325(3) 0.0321(7) Uani 1 1 d . . . . .
C38 C 0.5939(2) 0.26719(13) 0.3998(3) 0.0344(7) Uani 1 1 d . . . . .
H38A H 0.611558 0.236016 0.396803 0.041 Uiso 1 1 calc R U . . .
C39 C 0.5242(2) 0.27836(13) 0.3727(3) 0.0322(7) Uani 1 1 d . . . . .
C40 C 0.4606(2) 0.24644(14) 0.3365(3) 0.0359(7) Uani 1 1 d . . . . .
C41 C 0.4700(3) 0.19511(16) 0.3390(4) 0.0513(11) Uani 1 1 d . . . . .
H41A H 0.516701 0.181607 0.363673 0.062 Uiso 1 1 calc R U . . .
C42 C 0.4107(3) 0.16427(17) 0.3051(5) 0.0603(15) Uani 1 1 d . . . . .
H42A H 0.416965 0.129548 0.306277 0.072 Uiso 1 1 calc R U . . .
C43 C 0.3426(3) 0.18319(16) 0.2698(4) 0.0492(11) Uani 1 1 d . . . . .
H43A H 0.302544 0.161496 0.246630 0.059 Uiso 1 1 calc R U . . .
C44 C 0.3324(2) 0.23428(14) 0.2680(3) 0.0376(8) Uani 1 1 d . . . . .
C45 C 0.3918(2) 0.26521(13) 0.3005(3) 0.0348(7) Uani 1 1 d . . . . .
H45A H 0.385111 0.299935 0.298059 0.042 Uiso 1 1 calc R U . . .
C46 C 0.2602(2) 0.25388(15) 0.2337(3) 0.0375(8) Uani 1 1 d . . . . .
C47 C 0.1958(2) 0.23375(17) 0.1574(3) 0.0428(9) Uani 1 1 d . . . . .
H47A H 0.198474 0.206214 0.126589 0.051 Uiso 1 1 calc R U . . .
C48 C 0.1282(3) 0.25289(19) 0.1256(3) 0.0463(10) Uani 1 1 d . . . . .
H48A H 0.085413 0.238840 0.072898 0.056 Uiso 1 1 calc R U . . .
C49 C 0.1230(3) 0.29253(18) 0.1706(3) 0.0445(9) Uani 1 1 d . . . . .
H49A H 0.076721 0.305393 0.149443 0.053 Uiso 1 1 calc R U . . .
C50 C 0.1864(2) 0.31339(15) 0.2472(3) 0.0355(7) Uani 1 1 d . . . . .
C51 C 0.2546(2) 0.29454(15) 0.2787(3) 0.0360(7) Uani 1 1 d . . . . .
H51A H 0.297382 0.309127 0.330536 0.043 Uiso 1 1 calc R U . . .
C52 C 0.1792(2) 0.35488(15) 0.2948(3) 0.0356(7) Uani 1 1 d . . . . .
C53 C 0.1262(2) 0.39134(16) 0.2610(3) 0.0372(8) Uani 1 1 d . . . . .
H53A H 0.085022 0.396103 0.199001 0.045 Uiso 1 1 calc R U . . .
C54 C 0.1470(2) 0.41945(14) 0.3386(3) 0.0330(7) Uani 1 1 d . . . . .
C55 C 0.1164(2) 0.46333(15) 0.3525(3) 0.0361(7) Uani 1 1 d . . . . .
C56 C 0.0595(3) 0.49019(18) 0.2799(3) 0.0456(9) Uani 1 1 d . . . . .
H56A H 0.038506 0.480821 0.217781 0.055 Uiso 1 1 calc R U . . .
C57 C 0.0333(3) 0.5315(2) 0.2994(4) 0.0533(11) Uani 1 1 d . . . . .
C58 C 0.0662(3) 0.5425(2) 0.3914(4) 0.0561(12) Uani 1 1 d . . . . .
H58A H 0.049822 0.569880 0.407709 0.067 Uiso 1 1 calc R U . . .
C59 C 0.1221(3) 0.51414(17) 0.4590(3) 0.0443(9) Uani 1 1 d . . . . .
H59A H 0.143741 0.522895 0.521519 0.053 Uiso 1 1 calc R U . . .
C60 C -0.0293(4) 0.5615(3) 0.2209(5) 0.077(2) Uani 1 1 d . . . . .
H60A H -0.044321 0.547431 0.161580 0.116 Uiso 1 1 calc R U . . .
H60B H -0.070329 0.560870 0.225206 0.116 Uiso 1 1 calc R U . . .
H60C H -0.013425 0.595732 0.225172 0.116 Uiso 1 1 calc R U . . .
C61 C 0.6565(2) 0.43221(14) 0.2951(3) 0.0368(8) Uani 1 1 d . . . . .
H61A H 0.690621 0.406100 0.325763 0.044 Uiso 1 1 calc R U . . .
C62 C 0.6483(3) 0.45397(16) 0.2190(3) 0.0420(9) Uani 1 1 d . . . . .
H62A H 0.676289 0.443297 0.198246 0.050 Uiso 1 1 calc R U . . .
C63 C 0.5979(2) 0.49170(16) 0.1744(3) 0.0398(8) Uani 1 1 d . . . . .
H63A H 0.590934 0.507210 0.122102 0.048 Uiso 1 1 calc R U . . .
C64 C 0.5577(2) 0.50692(14) 0.2057(3) 0.0336(7) Uani 1 1 d . . . . .
H64A H 0.522976 0.532761 0.175444 0.040 Uiso 1 1 calc R U . . .
C65 C 0.5693(2) 0.48340(13) 0.2825(3) 0.0315(7) Uani 1 1 d . . . . .
C66 C 0.5315(2) 0.49651(13) 0.3235(3) 0.0311(7) Uani 1 1 d . . . . .
C67 C 0.4856(2) 0.53609(14) 0.3087(3) 0.0339(7) Uani 1 1 d . . . . .
H67A H 0.469463 0.562228 0.265428 0.041 Uiso 1 1 calc R U . . .
C68 C 0.4689(2) 0.52848(14) 0.3718(3) 0.0343(7) Uani 1 1 d . . . . .
C69 C 0.4268(2) 0.55765(13) 0.3950(3) 0.0343(7) Uani 1 1 d . . . . .
C70 C 0.4066(3) 0.60633(15) 0.3654(3) 0.0421(9) Uani 1 1 d . . . . .
H70A H 0.417783 0.620905 0.326699 0.050 Uiso 1 1 calc R U . . .
C71 C 0.3701(3) 0.63359(16) 0.3926(4) 0.0501(11) Uani 1 1 d . . . . .
H71A H 0.356963 0.666829 0.372631 0.060 Uiso 1 1 calc R U . . .
C72 C 0.3526(3) 0.61307(15) 0.4482(3) 0.0441(9) Uani 1 1 d . . . . .
H72A H 0.327285 0.632068 0.465588 0.053 Uiso 1 1 calc R U . . .
C73 C 0.3724(2) 0.56413(14) 0.4788(3) 0.0368(8) Uani 1 1 d . . . . .
C74 C 0.4096(2) 0.53693(14) 0.4515(3) 0.0358(8) Uani 1 1 d . . . . .
H74A H 0.423232 0.503796 0.471927 0.043 Uiso 1 1 calc R U . . .
C75 C 0.3490(2) 0.53928(14) 0.5304(3) 0.0362(7) Uani 1 1 d . . . . .
C76 C 0.3382(2) 0.55558(15) 0.5948(3) 0.0400(8) Uani 1 1 d . . . . .
H76A H 0.347125 0.587698 0.620700 0.048 Uiso 1 1 calc R U . . .
C77 C 0.3112(2) 0.51458(14) 0.6137(3) 0.0335(7) Uani 1 1 d . . . . .
C78 C 0.2827(2) 0.50658(15) 0.6675(3) 0.0346(7) Uani 1 1 d . . . . .
C79 C 0.2895(2) 0.53982(19) 0.7311(3) 0.0438(9) Uani 1 1 d . . . . .
H79A H 0.316066 0.569627 0.744842 0.053 Uiso 1 1 calc R U . . .
C80 C 0.2562(3) 0.5284(2) 0.7744(3) 0.0521(11) Uani 1 1 d . . . . .
H80A H 0.258858 0.550803 0.817101 0.063 Uiso 1 1 calc R U . . .
C81 C 0.2194(3) 0.4842(2) 0.7547(3) 0.0523(11) Uani 1 1 d . . . . .
H81A H 0.197293 0.475752 0.784558 0.063 Uiso 1 1 calc R U . . .
C82 C 0.2151(2) 0.45200(18) 0.6904(3) 0.0430(9) Uani 1 1 d . . . . .
H82A H 0.190829 0.421313 0.678336 0.052 Uiso 1 1 calc R U . . .
Si1 Si 0.43605(5) 0.37867(3) 0.50552(6) 0.02624(17) Uani 1 1 d . . . . .
F1 F 0.49198(13) 0.42731(7) 0.52754(16) 0.0328(4) Uani 1 1 d . . . . .
F2 F 0.50895(13) 0.34087(8) 0.55629(17) 0.0367(5) Uani 1 1 d . . . . .
F3 F 0.38043(13) 0.33197(8) 0.48740(17) 0.0371(5) Uani 1 1 d . . . . .
F4 F 0.36332(14) 0.41707(8) 0.45153(17) 0.0372(5) Uani 1 1 d . . . . .
F5 F 0.44958(13) 0.39060(8) 0.60830(15) 0.0353(4) Uani 1 1 d . . . . .
F6 F 0.42154(13) 0.37007(9) 0.40188(16) 0.0368(5) Uani 1 1 d . . . . .
P1 P 0.14076(13) 0.65815(9) 0.27980(15) 0.0829(6) Uani 1 1 d . . . . .
F7 F 0.1976(3) 0.6872(2) 0.3722(4) 0.1117(19) Uani 1 1 d . . . . .
F8 F 0.1782(4) 0.6073(2) 0.3352(6) 0.121(2) Uani 1 1 d . . . . .
F9 F 0.0863(4) 0.6262(4) 0.1905(6) 0.147(3) Uani 1 1 d . . . . .
F10 F 0.1032(4) 0.7071(3) 0.2267(6) 0.143(3) Uani 1 1 d . . . . .
F11 F 0.0900(3) 0.6561(2) 0.3123(5) 0.1079(17) Uani 1 1 d . . . . .
F12 F 0.1945(3) 0.6599(2) 0.2511(4) 0.1069(17) Uani 1 1 d . . . . .
P2 P 0.9504(2) 0.5218(3) 0.4866(2) 0.0707(14) Uani 0.524(11) 1 d D U P A 1
F13 F 0.9247(9) 0.5699(6) 0.4285(10) 0.117(4) Uani 0.524(11) 1 d D U P A 1
F14 F 0.9466(7) 0.5479(7) 0.5617(8) 0.118(4) Uani 0.524(11) 1 d D U P A 1
F15 F 0.9787(10) 0.4736(6) 0.5487(10) 0.139(4) Uani 0.524(11) 1 d D U P A 1
F16 F 0.9576(8) 0.4902(7) 0.4181(10) 0.120(4) Uani 0.524(11) 1 d D U P A 1
F17 F 0.8708(6) 0.5029(6) 0.4337(10) 0.092(3) Uani 0.524(11) 1 d D U P A 1
F18 F 1.0301(5) 0.5408(7) 0.5393(8) 0.116(4) Uani 0.524(11) 1 d D U P A 1
P2B P 0.9326(4) 0.4925(4) 0.4728(4) 0.0831(19) Uani 0.476(11) 1 d D U P A 2
F13B F 0.9202(8) 0.5426(7) 0.4166(12) 0.118(4) Uani 0.476(11) 1 d D U P A 2
F14B F 0.9232(8) 0.5150(6) 0.5465(9) 0.105(3) Uani 0.476(11) 1 d D U P A 2
F15B F 0.9458(8) 0.4415(5) 0.5198(9) 0.105(3) Uani 0.476(11) 1 d D U P A 2
F16B F 0.9390(10) 0.4663(8) 0.3970(10) 0.129(5) Uani 0.476(11) 1 d D U P A 2
F17B F 0.8477(7) 0.4877(7) 0.4060(11) 0.103(4) Uani 0.476(11) 1 d D U P A 2
F18B F 1.0166(7) 0.5048(7) 0.5382(9) 0.108(3) Uani 0.476(11) 1 d D U P A 2
O1S O 0.4344(5) 0.2195(3) 0.5228(5) 0.126(3) Uani 1 1 d D U . . .
H1S H 0.474156 0.234554 0.556176 0.189 Uiso 1 1 d R U . . .
C1S C 0.4418(4) 0.1704(3) 0.5595(6) 0.088(2) Uani 1 1 d D U . . .
H1S1 H 0.482551 0.169826 0.625185 0.132 Uiso 1 1 calc R U . . .
H1S2 H 0.451119 0.146740 0.525947 0.132 Uiso 1 1 calc R U . . .
H1S3 H 0.396888 0.161270 0.552051 0.132 Uiso 1 1 calc R U . . .
O2S O 0.1926(8) 0.3552(4) 0.0478(8) 0.168(4) Uani 1 1 d D U . . .
H2S H 0.164777 0.330863 0.032507 0.252 Uiso 1 1 d R U . . .
C2S C 0.2668(8) 0.3382(4) 0.0973(10) 0.149(4) Uani 1 1 d D U . . .
H2S1 H 0.299913 0.364719 0.137137 0.223 Uiso 1 1 calc R U . . .
H2S2 H 0.277074 0.328800 0.053028 0.223 Uiso 1 1 calc R U . . .
H2S3 H 0.273788 0.309574 0.135190 0.223 Uiso 1 1 calc R U . . .

loop_
_atom_site_aniso_label
_atom_site_aniso_U_11
_atom_site_aniso_U_22
_atom_site_aniso_U_33
_atom_site_aniso_U_23
_atom_site_aniso_U_13
_atom_site_aniso_U_12
Fe1 0.0391(3) 0.0242(2) 0.0336(3) 0.00285(17) 0.0244(2) 0.00090(18)
Fe2 0.0386(3) 0.0261(2) 0.0330(2) -0.00194(18) 0.0259(2) 0.00057(18)
N1 0.0478(19) 0.0292(14) 0.0443(17) 0.0024(13) 0.0318(17) -0.0025(13)
N2 0.0384(16) 0.0258(13) 0.0349(16) 0.0017(11) 0.0241(14) -0.0025(11)
N3 0.0345(15) 0.0280(13) 0.0296(14) 0.0012(11) 0.0188(13) -0.0032(11)
N4 0.0410(17) 0.0411(17) 0.0333(15) -0.0009(12) 0.0248(15) -0.0086(13)
N5 0.0466(18) 0.0420(17) 0.0359(16) -0.0041(13) 0.0306(15) -0.0107(14)
N6 0.0382(17) 0.052(2) 0.0421(18) -0.0081(15) 0.0286(16) -0.0019(14)
N7 0.0364(16) 0.0354(16) 0.0395(17) -0.0002(13) 0.0237(15) 0.0008(12)
N8 0.0342(15) 0.0274(13) 0.0320(14) 0.0000(11) 0.0201(13) 0.0011(11)
N9 0.0373(15) 0.0246(13) 0.0382(15) -0.0032(11) 0.0262(14) 0.0011(11)
N10 0.0379(16) 0.0313(15) 0.0355(15) -0.0068(12) 0.0207(14) 0.0022(12)
N11 0.0463(18) 0.0278(14) 0.0354(16) -0.0028(11) 0.0261(15) 0.0047(12)
N12 0.0359(16) 0.0344(15) 0.0367(16) 0.0008(12) 0.0227(14) 0.0048(12)
N13 0.0434(17) 0.0300(14) 0.0376(16) 0.0046(12) 0.0292(15) 0.0028(12)
N14 0.0452(17) 0.0301(14) 0.0341(15) 0.0066(11) 0.0293(14) 0.0037(12)
N15 0.0503(18) 0.0298(14) 0.0404(16) 0.0074(12) 0.0362(16) 0.0058(12)
N16 0.065(2) 0.0301(15) 0.052(2) 0.0057(13) 0.048(2) 0.0078(14)
N17 0.055(2) 0.0322(15) 0.0461(18) 0.0043(13) 0.0409(18) 0.0093(13)
N18 0.0382(16) 0.0400(17) 0.0381(16) 0.0060(13) 0.0269(15) 0.0043(12)
C1 0.059(3) 0.052(3) 0.094(5) -0.010(3) 0.041(4) -0.026(2)
C2 0.057(3) 0.038(2) 0.056(3) 0.0028(17) 0.040(2) -0.0066(18)
C3 0.068(3) 0.038(2) 0.083(4) 0.005(2) 0.057(3) -0.009(2)
C4 0.050(2) 0.038(2) 0.069(3) 0.000(2) 0.039(2) -0.0114(18)
C5 0.047(2) 0.0368(19) 0.050(2) -0.0028(16) 0.031(2) -0.0089(16)
C6 0.0437(19) 0.0234(15) 0.048(2) 0.0011(14) 0.0320(18) -0.0005(13)
C7 0.0365(18) 0.0245(14) 0.0320(17) -0.0003(12) 0.0200(15) -0.0014(12)
C8 0.0348(18) 0.0330(16) 0.0296(17) -0.0025(13) 0.0164(16) -0.0037(13)
C9 0.0389(18) 0.0290(15) 0.0322(17) 0.0008(13) 0.0206(16) 0.0014(13)
C10 0.0380(19) 0.0352(17) 0.0319(17) 0.0011(14) 0.0194(16) 0.0007(14)
C11 0.039(2) 0.058(3) 0.038(2) 0.0048(19) 0.0189(19) -0.0075(18)
C12 0.044(2) 0.082(4) 0.032(2) 0.015(2) 0.014(2) -0.006(2)
C13 0.044(2) 0.061(3) 0.033(2) 0.0158(18) 0.0202(19) 0.0027(19)
C14 0.042(2) 0.0409(19) 0.0328(18) 0.0057(15) 0.0220(18) -0.0007(15)
C15 0.0384(19) 0.0360(17) 0.0322(17) 0.0039(14) 0.0204(16) -0.0012(14)
C16 0.048(2) 0.0381(19) 0.0343(18) 0.0033(14) 0.0271(18) -0.0044(15)
C17 0.056(3) 0.040(2) 0.044(2) 0.0120(16) 0.033(2) 0.0043(17)
C18 0.069(3) 0.035(2) 0.062(3) 0.0017(18) 0.045(3) -0.0059(19)
C19 0.058(3) 0.0371(19) 0.048(2) -0.0032(17) 0.035(2) -0.0115(17)
C20 0.048(2) 0.0394(19) 0.0353(18) -0.0006(14) 0.0287(18) -0.0047(16)
C21 0.048(2) 0.0373(18) 0.0359(18) 0.0018(14) 0.0279(18) -0.0053(15)
C22 0.047(2) 0.042(2) 0.0334(17) -0.0019(14) 0.0278(18) -0.0082(16)
C23 0.048(2) 0.042(2) 0.0376(19) -0.0012(15) 0.0285(19) -0.0093(16)
C24 0.042(2) 0.0422(19) 0.0328(17) -0.0034(14) 0.0256(17) -0.0085(15)
C25 0.047(2) 0.052(2) 0.0373(19) -0.0075(16) 0.0305(19) -0.0124(17)
C26 0.052(3) 0.075(3) 0.046(2) 0.004(2) 0.031(2) -0.018(2)
C27 0.046(3) 0.099(5) 0.055(3) 0.010(3) 0.032(3) -0.019(3)
C28 0.041(2) 0.106(5) 0.052(3) -0.004(3) 0.032(2) -0.009(3)
C29 0.040(2) 0.068(3) 0.053(3) -0.011(2) 0.031(2) -0.002(2)
C30 0.053(3) 0.146(8) 0.094(5) 0.043(5) 0.033(4) -0.033(4)
C31 0.052(3) 0.061(3) 0.079(4) -0.001(3) 0.040(3) 0.015(2)
C32 0.047(2) 0.042(2) 0.056(3) -0.0103(18) 0.031(2) -0.0058(17)
C33 0.034(2) 0.059(3) 0.054(3) -0.011(2) 0.023(2) -0.0014(18)
C34 0.044(2) 0.052(2) 0.053(2) -0.0019(19) 0.033(2) 0.0069(18)
C35 0.047(2) 0.0364(18) 0.050(2) 0.0010(16) 0.033(2) 0.0051(16)
C36 0.0369(18) 0.0339(17) 0.0322(16) 0.0000(13) 0.0224(16) 0.0008(14)
C37 0.0406(19) 0.0285(15) 0.0333(16) 0.0008(12) 0.0251(16) 0.0014(13)
C38 0.0417(19) 0.0280(15) 0.0426(19) -0.0001(14) 0.0298(17) 0.0029(13)
C39 0.0412(19) 0.0264(15) 0.0360(17) -0.0016(12) 0.0264(16) 0.0000(13)
C40 0.048(2) 0.0293(16) 0.044(2) -0.0087(14) 0.0339(18) -0.0068(14)
C41 0.058(3) 0.0316(19) 0.087(4) -0.004(2) 0.055(3) 0.0011(17)
C42 0.068(3) 0.0308(19) 0.112(5) -0.016(2) 0.070(4) -0.0073(19)
C43 0.058(3) 0.0325(19) 0.078(3) -0.0199(19) 0.051(3) -0.0136(17)
C44 0.049(2) 0.0323(18) 0.044(2) -0.0115(14) 0.0339(19) -0.0065(15)
C45 0.046(2) 0.0262(15) 0.0391(18) -0.0098(13) 0.0285(17) -0.0054(13)
C46 0.046(2) 0.0371(18) 0.0411(19) -0.0138(15) 0.0318(18) -0.0107(15)
C47 0.049(2) 0.049(2) 0.038(2) -0.0187(17) 0.0298(19) -0.0137(18)
C48 0.045(2) 0.053(2) 0.0353(19) -0.0187(17) 0.0198(19) -0.0176(18)
C49 0.040(2) 0.050(2) 0.042(2) -0.0123(18) 0.0226(19) -0.0078(17)
C50 0.0393(19) 0.0369(18) 0.0318(17) -0.0076(14) 0.0216(16) -0.0054(14)
C51 0.0381(19) 0.0386(18) 0.0326(17) -0.0127(14) 0.0216(16) -0.0075(14)
C52 0.0349(18) 0.0393(18) 0.0343(17) -0.0081(14) 0.0213(16) -0.0055(14)
C53 0.0312(17) 0.048(2) 0.0307(17) -0.0001(15) 0.0173(16) 0.0018(15)
C54 0.0327(18) 0.0392(18) 0.0298(17) 0.0001(13) 0.0198(16) 0.0023(13)
C55 0.0396(19) 0.0373(18) 0.0377(19) -0.0011(14) 0.0262(17) 0.0046(14)
C56 0.046(2) 0.050(2) 0.041(2) 0.0029(17) 0.025(2) 0.0104(18)
C57 0.052(3) 0.051(3) 0.053(3) 0.012(2) 0.028(2) 0.022(2)
C58 0.055(3) 0.053(3) 0.054(3) 0.001(2) 0.028(2) 0.023(2)
C59 0.048(2) 0.046(2) 0.040(2) -0.0035(17) 0.027(2) 0.0107(17)
C60 0.075(4) 0.073(4) 0.053(3) 0.006(3) 0.020(3) 0.039(3)
C61 0.045(2) 0.0329(17) 0.041(2) 0.0008(14) 0.0295(19) 0.0027(14)
C62 0.053(2) 0.0385(19) 0.054(2) 0.0019(17) 0.042(2) 0.0027(16)
C63 0.051(2) 0.042(2) 0.0388(19) 0.0074(15) 0.0328(19) 0.0012(16)
C64 0.0401(19) 0.0348(17) 0.0338(17) 0.0051(13) 0.0260(16) 0.0005(14)
C65 0.0358(17) 0.0280(15) 0.0367(18) 0.0013(13) 0.0247(16) -0.0010(12)
C66 0.0420(18) 0.0284(15) 0.0326(17) 0.0049(13) 0.0272(16) 0.0010(13)
C67 0.0421(19) 0.0317(16) 0.0337(17) 0.0083(13) 0.0254(16) 0.0038(14)
C68 0.044(2) 0.0298(16) 0.0369(18) 0.0015(13) 0.0278(17) 0.0005(14)
C69 0.0436(19) 0.0282(16) 0.0376(18) 0.0046(13) 0.0275(17) 0.0040(13)
C70 0.060(3) 0.0322(18) 0.051(2) 0.0114(16) 0.042(2) 0.0092(16)
C71 0.075(3) 0.0306(18) 0.066(3) 0.0090(18) 0.053(3) 0.0103(18)
C72 0.062(3) 0.0304(18) 0.057(2) 0.0026(16) 0.045(2) 0.0048(17)
C73 0.050(2) 0.0297(16) 0.043(2) 0.0053(14) 0.0348(19) 0.0013(15)
C74 0.046(2) 0.0284(15) 0.045(2) 0.0077(14) 0.0336(19) 0.0058(14)
C75 0.046(2) 0.0312(17) 0.0427(19) 0.0033(14) 0.0319(18) 0.0037(14)
C76 0.053(2) 0.0363(19) 0.046(2) -0.0053(16) 0.037(2) -0.0041(16)
C77 0.0370(18) 0.0346(17) 0.0342(17) -0.0005(13) 0.0238(16) 0.0020(13)
C78 0.0356(18) 0.0406(18) 0.0288(16) 0.0032(14) 0.0196(16) 0.0031(14)
C79 0.043(2) 0.057(2) 0.039(2) -0.0086(18) 0.0285(19) -0.0034(18)
C80 0.052(3) 0.077(3) 0.037(2) -0.010(2) 0.032(2) -0.003(2)
C81 0.049(2) 0.081(3) 0.042(2) -0.002(2) 0.035(2) -0.004(2)
C82 0.046(2) 0.054(2) 0.041(2) 0.0038(17) 0.0326(19) -0.0004(17)
Si1 0.0344(4) 0.0208(3) 0.0268(4) 0.0008(3) 0.0198(4) 0.0015(3)
F1 0.0439(13) 0.0275(10) 0.0331(11) 0.0019(7) 0.0261(10) -0.0018(8)
F2 0.0394(11) 0.0269(9) 0.0402(11) 0.0032(8) 0.0213(10) 0.0043(8)
F3 0.0418(12) 0.0302(10) 0.0368(11) -0.0020(8) 0.0216(10) -0.0039(8)
F4 0.0447(13) 0.0324(10) 0.0388(12) 0.0027(8) 0.0269(11) 0.0103(9)
F5 0.0482(12) 0.0345(10) 0.0304(10) -0.0039(8) 0.0271(10) -0.0100(9)
F6 0.0411(12) 0.0423(11) 0.0315(10) -0.0049(9) 0.0238(10) 0.0039(9)
P1 0.0915(12) 0.0953(14) 0.0800(11) -0.0208(10) 0.0604(11) 0.0090(10)
F7 0.118(4) 0.109(4) 0.110(4) -0.041(3) 0.068(4) -0.005(3)
F8 0.169(6) 0.082(3) 0.181(6) -0.010(4) 0.142(5) 0.007(3)
F9 0.137(5) 0.196(8) 0.129(5) -0.086(5) 0.090(5) -0.047(5)
F10 0.144(6) 0.165(7) 0.130(5) 0.028(5) 0.086(5) 0.072(5)
F11 0.121(4) 0.109(4) 0.124(4) -0.033(3) 0.089(4) -0.001(3)
F12 0.135(4) 0.114(4) 0.121(4) -0.011(3) 0.102(4) 0.010(3)
P2 0.0595(19) 0.107(4) 0.0454(15) 0.0046(18) 0.0305(15) 0.017(2)
F13 0.107(7) 0.117(6) 0.093(6) 0.026(6) 0.038(6) -0.002(6)
F14 0.101(6) 0.188(11) 0.086(5) -0.019(6) 0.067(5) 0.026(7)
F15 0.129(8) 0.138(7) 0.096(6) 0.042(6) 0.036(6) 0.050(6)
F16 0.094(6) 0.179(10) 0.095(6) -0.048(6) 0.060(6) -0.003(6)
F17 0.068(4) 0.116(7) 0.085(6) 0.019(5) 0.041(4) 0.010(4)
F18 0.060(3) 0.204(11) 0.075(5) -0.034(6) 0.034(4) -0.004(5)
P2B 0.079(3) 0.120(5) 0.066(2) 0.031(3) 0.051(2) 0.039(3)
F13B 0.085(6) 0.143(8) 0.101(7) 0.055(7) 0.041(5) 0.021(7)
F14B 0.112(7) 0.131(8) 0.085(5) 0.005(5) 0.066(5) 0.033(7)
F15B 0.118(8) 0.110(6) 0.086(7) 0.031(5) 0.058(6) 0.038(6)
F16B 0.129(9) 0.198(13) 0.070(6) 0.021(6) 0.063(6) 0.059(9)
F17B 0.084(4) 0.141(11) 0.076(6) 0.035(6) 0.044(4) 0.018(5)
F18B 0.083(4) 0.153(9) 0.082(5) 0.035(6) 0.045(4) 0.029(5)
O1S 0.115(5) 0.160(6) 0.083(4) 0.013(4) 0.046(4) -0.015(5)
C1S 0.053(3) 0.126(5) 0.068(4) -0.022(4) 0.025(3) -0.011(4)
O2S 0.249(9) 0.122(7) 0.129(7) -0.011(5) 0.108(7) -0.050(7)
C2S 0.249(10) 0.075(5) 0.139(9) -0.003(5) 0.123(8) -0.060(6)

loop_
_atom_type_symbol
_atom_type_description
_atom_type_scat_dispersion_real
_atom_type_scat_dispersion_imag
_atom_type_scat_source
C C 0.0034 0.0017 'XDisp Program in WinGX L.J. Farrugia, J.Appl.Cryst. 2012,45,849-854'
H H 0.0000 0.0000 'XDisp Program in WinGX L.J. Farrugia, J.Appl.Cryst. 2012,45,849-854'
N N 0.0066 0.0035 'XDisp Program in WinGX L.J. Farrugia, J.Appl.Cryst. 2012,45,849-854'
O O 0.0115 0.0065 'XDisp Program in WinGX L.J. Farrugia, J.Appl.Cryst. 2012,45,849-854'
F F 0.0186 0.0109 'XDisp Program in WinGX L.J. Farrugia, J.Appl.Cryst. 2012,45,849-854'
Si Si 0.0866 0.0751 'XDisp Program in WinGX L.J. Farrugia, J.Appl.Cryst. 2012,45,849-854'
P P 0.1072 0.1003 'XDisp Program in WinGX L.J. Farrugia, J.Appl.Cryst. 2012,45,849-854'
Fe Fe 0.3512 0.8903 'XDisp Program in WinGX L.J. Farrugia, J.Appl.Cryst. 2012,45,849-854'

loop_
_geom_angle_atom_site_label_1
_geom_angle_atom_site_label_2
_geom_angle_atom_site_label_3
_geom_angle
_geom_angle_site_symmetry_1
_geom_angle_site_symmetry_3
_geom_angle_publ_flag
N14 Fe1 N8 100.69(12) . . ?
N14 Fe1 N2 97.93(12) . . ?
N8 Fe1 N2 92.23(12) . . ?
N14 Fe1 N13 74.35(12) . . ?
N8 Fe1 N13 104.83(12) . . ?
N2 Fe1 N13 162.22(12) . . ?
N14 Fe1 N7 165.92(13) . . ?
N8 Fe1 N7 76.08(12) . . ?
N2 Fe1 N7 95.90(13) . . ?
N13 Fe1 N7 93.06(13) . . ?
N14 Fe1 N1 96.69(13) . . ?
N8 Fe1 N1 159.44(13) . . ?
N2 Fe1 N1 74.44(12) . . ?
N13 Fe1 N1 90.35(13) . . ?
N7 Fe1 N1 89.54(13) . . ?
N5 Fe2 N17 102.25(14) . . ?
N5 Fe2 N11 90.12(13) . . ?
N17 Fe2 N11 96.00(14) . . ?
N5 Fe2 N18 99.67(14) . . ?
N17 Fe2 N18 78.46(14) . . ?
N11 Fe2 N18 169.56(14) . . ?
N5 Fe2 N6 78.92(15) . . ?
N17 Fe2 N6 171.63(14) . . ?
N11 Fe2 N6 92.28(14) . . ?
N18 Fe2 N6 93.17(14) . . ?
N5 Fe2 N12 164.50(14) . . ?
N17 Fe2 N12 89.76(14) . . ?
N11 Fe2 N12 78.78(13) . . ?
N18 Fe2 N12 92.25(13) . . ?
N6 Fe2 N12 90.63(15) . . ?
C6 N1 C2 117.3(4) . . ?
C6 N1 Fe1 115.2(2) . . ?
C2 N1 Fe1 127.2(3) . . ?
C7 N2 N3 105.2(3) . . ?
C7 N2 Fe1 114.7(2) . . ?
N3 N2 Fe1 136.5(2) . . ?
C9 N3 N2 112.4(3) . . ?
C9 N3 H3B 123.8 . . ?
N2 N3 H3B 123.8 . . ?
N5 N4 C22 112.2(3) . . ?
N5 N4 H4A 123.9 . . ?
C22 N4 H4A 123.9 . . ?
C24 N5 N4 104.9(4) . . ?
C24 N5 Fe2 116.5(3) . . ?
N4 N5 Fe2 138.6(3) . . ?
C25 N6 C29 117.9(4) . . ?
C25 N6 Fe2 115.7(3) . . ?
C29 N6 Fe2 126.4(4) . . ?
C36 N7 C32 117.4(4) . . ?
C36 N7 Fe1 114.2(3) . . ?
C32 N7 Fe1 128.2(3) . . ?
C37 N8 N9 105.9(3) . . ?
C37 N8 Fe1 114.7(2) . . ?
N9 N8 Fe1 138.9(2) . . ?
N8 N9 C39 111.7(3) . . ?
N8 N9 H9A 124.2 . . ?
C39 N9 H9A 124.2 . . ?
N11 N10 C52 111.7(3) . . ?
N11 N10 H10A 124.2 . . ?
C52 N10 H10A 124.2 . . ?
C54 N11 N10 105.6(3) . . ?
C54 N11 Fe2 115.1(2) . . ?
N10 N11 Fe2 136.5(3) . . ?
C59 N12 C55 116.4(4) . . ?
C59 N12 Fe2 128.6(3) . . ?
C55 N12 Fe2 114.9(3) . . ?
C61 N13 C65 118.5(3) . . ?
C61 N13 Fe1 125.9(3) . . ?
C65 N13 Fe1 115.3(2) . . ?
C66 N14 N15 105.3(3) . . ?
C66 N14 Fe1 115.5(2) . . ?
N15 N14 Fe1 133.5(2) . . ?
N14 N15 C68 112.9(3) . . ?
N14 N15 H15B 123.5 . . ?
C68 N15 H15B 123.5 . . ?
N17 N16 C75 112.2(3) . . ?
N17 N16 H16A 123.9 . . ?
C75 N16 H16A 123.9 . . ?
N16 N17 C77 105.3(3) . . ?
N16 N17 Fe2 132.5(3) . . ?
C77 N17 Fe2 114.9(3) . . ?
C82 N18 C78 118.0(4) . . ?
C82 N18 Fe2 126.5(3) . . ?
C78 N18 Fe2 115.1(2) . . ?
C4 C1 H1A 109.5 . . ?
C4 C1 H1B 109.5 . . ?
H1A C1 H1B 109.5 . . ?
C4 C1 H1C 109.5 . . ?
H1A C1 H1C 109.5 . . ?
H1B C1 H1C 109.5 . . ?
N1 C2 C3 122.8(5) . . ?
N1 C2 H2A 118.6 . . ?
C3 C2 H2A 118.6 . . ?
C4 C3 C2 120.4(4) . . ?
C4 C3 H3A 119.8 . . ?
C2 C3 H3A 119.8 . . ?
C3 C4 C5 117.7(4) . . ?
C3 C4 C1 122.1(5) . . ?
C5 C4 C1 120.2(5) . . ?
C6 C5 C4 118.5(5) . . ?
C6 C5 H5A 120.7 . . ?
C4 C5 H5A 120.7 . . ?
N1 C6 C5 123.2(4) . . ?
N1 C6 C7 115.1(3) . . ?
C5 C6 C7 121.6(4) . . ?
N2 C7 C8 111.1(3) . . ?
N2 C7 C6 117.5(3) . . ?
C8 C7 C6 131.3(4) . . ?
C9 C8 C7 105.4(3) . . ?
C9 C8 H8A 127.3 . . ?
C7 C8 H8A 127.3 . . ?
N3 C9 C8 106.0(3) . . ?
N3 C9 C10 122.8(3) . . ?
C8 C9 C10 131.1(4) . . ?
C11 C10 C15 118.5(4) . . ?
C11 C10 C9 119.8(4) . . ?
C15 C10 C9 121.5(4) . . ?
C10 C11 C12 121.2(4) . . ?
C10 C11 H11A 119.4 . . ?
C12 C11 H11A 119.4 . . ?
C13 C12 C11 118.6(4) . . ?
C13 C12 H12A 120.7 . . ?
C11 C12 H12A 120.7 . . ?
C14 C13 C12 120.8(4) . . ?
C14 C13 H13A 119.6 . . ?
C12 C13 H13A 119.6 . . ?
C13 C14 C15 119.0(4) . . ?
C13 C14 C16 121.7(4) . . ?
C15 C14 C16 119.3(4) . . ?
C14 C15 C10 121.8(4) . . ?
C14 C15 H15A 119.1 . . ?
C10 C15 H15A 119.1 . . ?
C21 C16 C17 118.6(4) . . ?
C21 C16 C14 120.7(4) . . ?
C17 C16 C14 120.5(4) . . ?
C18 C17 C16 119.9(4) . . ?
C18 C17 H17A 120.0 . . ?
C16 C17 H17A 120.0 . . ?
C19 C18 C17 120.9(4) . . ?
C19 C18 H18A 119.6 . . ?
C17 C18 H18A 119.6 . . ?
C18 C19 C20 120.2(4) . . ?
C18 C19 H19A 119.9 . . ?
C20 C19 H19A 119.9 . . ?
C21 C20 C19 118.2(4) . . ?
C21 C20 C22 121.7(4) . . ?
C19 C20 C22 120.0(4) . . ?
C16 C21 C20 122.1(4) . . ?
C16 C21 H21A 119.0 . . ?
C20 C21 H21A 119.0 . . ?
N4 C22 C23 106.5(4) . . ?
N4 C22 C20 123.2(4) . . ?
C23 C22 C20 130.2(4) . . ?
C22 C23 C24 104.9(4) . . ?
C22 C23 H23A 127.6 . . ?
C24 C23 H23A 127.6 . . ?
N5 C24 C23 111.5(4) . . ?
N5 C24 C25 115.6(4) . . ?
C23 C24 C25 132.8(4) . . ?
N6 C25 C26 122.6(5) . . ?
N6 C25 C24 113.1(4) . . ?
C26 C25 C24 124.3(5) . . ?
C27 C26 C25 119.0(6) . . ?
C27 C26 H26A 120.5 . . ?
C25 C26 H26A 120.5 . . ?
C28 C27 C26 118.1(5) . . ?
C28 C27 C30 123.5(6) . . ?
C26 C27 C30 118.3(7) . . ?
C27 C28 C29 121.2(5) . . ?
C27 C28 H28A 119.4 . . ?
C29 C28 H28A 119.4 . . ?
N6 C29 C28 121.0(6) . . ?
N6 C29 H29A 119.5 . . ?
C28 C29 H29A 119.5 . . ?
C27 C30 H30A 109.5 . . ?
C27 C30 H30B 109.5 . . ?
H30A C30 H30B 109.5 . . ?
C27 C30 H30C 109.5 . . ?
H30A C30 H30C 109.5 . . ?
H30B C30 H30C 109.5 . . ?
C34 C31 H31A 109.5 . . ?
C34 C31 H31B 109.5 . . ?
H31A C31 H31B 109.5 . . ?
C34 C31 H31C 109.5 . . ?
H31A C31 H31C 109.5 . . ?
H31B C31 H31C 109.5 . . ?
N7 C32 C33 122.8(4) . . ?
N7 C32 H32A 118.6 . . ?
C33 C32 H32A 118.6 . . ?
C34 C33 C32 120.2(4) . . ?
C34 C33 H33A 119.9 . . ?
C32 C33 H33A 119.9 . . ?
C33 C34 C35 117.3(4) . . ?
C33 C34 C31 123.2(5) . . ?
C35 C34 C31 119.5(5) . . ?
C34 C35 C36 119.2(4) . . ?
C34 C35 H35A 120.4 . . ?
C36 C35 H35A 120.4 . . ?
N7 C36 C35 123.1(4) . . ?
N7 C36 C37 116.0(3) . . ?
C35 C36 C37 120.8(3) . . ?
N8 C37 C38 110.4(3) . . ?
N8 C37 C36 118.2(3) . . ?
C38 C37 C36 131.4(3) . . ?
C39 C38 C37 105.4(3) . . ?
C39 C38 H38A 127.3 . . ?
C37 C38 H38A 127.3 . . ?
N9 C39 C38 106.6(3) . . ?
N9 C39 C40 122.8(3) . . ?
C38 C39 C40 130.5(3) . . ?
C45 C40 C41 119.1(4) . . ?
C45 C40 C39 122.4(3) . . ?
C41 C40 C39 118.6(4) . . ?
C42 C41 C40 119.5(4) . . ?
C42 C41 H41A 120.3 . . ?
C40 C41 H41A 120.3 . . ?
C43 C42 C41 121.1(4) . . ?
C43 C42 H42A 119.5 . . ?
C41 C42 H42A 119.5 . . ?
C42 C43 C44 120.2(4) . . ?
C42 C43 H43A 119.9 . . ?
C44 C43 H43A 119.9 . . ?
C45 C44 C43 118.7(4) . . ?
C45 C44 C46 121.7(3) . . ?
C43 C44 C46 119.6(4) . . ?
C40 C45 C44 121.5(4) . . ?
C40 C45 H45A 119.2 . . ?
C44 C45 H45A 119.2 . . ?
C47 C46 C51 117.9(4) . . ?
C47 C46 C44 122.5(3) . . ?
C51 C46 C44 119.6(3) . . ?
C48 C47 C46 121.7(4) . . ?
C48 C47 H47A 119.1 . . ?
C46 C47 H47A 119.1 . . ?
C47 C48 C49 120.1(4) . . ?
C47 C48 H48A 119.9 . . ?
C49 C48 H48A 119.9 . . ?
C48 C49 C50 119.5(4) . . ?
C48 C49 H49A 120.3 . . ?
C50 C49 H49A 120.3 . . ?
C49 C50 C51 120.5(4) . . ?
C49 C50 C52 118.4(4) . . ?
C51 C50 C52 121.1(3) . . ?
C50 C51 C46 120.2(4) . . ?
C50 C51 H51A 119.9 . . ?
C46 C51 H51A 119.9 . . ?
N10 C52 C53 106.8(3) . . ?
N10 C52 C50 122.5(4) . . ?
C53 C52 C50 130.6(4) . . ?
C52 C53 C54 104.7(3) . . ?
C52 C53 H53A 127.7 . . ?
C54 C53 H53A 127.7 . . ?
N11 C54 C53 111.2(3) . . ?
N11 C54 C55 115.2(3) . . ?
C53 C54 C55 133.6(4) . . ?
N12 C55 C56 123.4(4) . . ?
N12 C55 C54 113.8(4) . . ?
C56 C55 C54 122.7(4) . . ?
C55 C56 C57 119.0(4) . . ?
C55 C56 H56A 120.5 . . ?
C57 C56 H56A 120.5 . . ?
C58 C57 C56 117.1(4) . . ?
C58 C57 C60 122.9(5) . . ?
C56 C57 C60 120.0(5) . . ?
C59 C58 C57 120.4(4) . . ?
C59 C58 H58A 119.8 . . ?
C57 C58 H58A 119.8 . . ?
N12 C59 C58 123.8(4) . . ?
N12 C59 H59A 118.1 . . ?
C58 C59 H59A 118.1 . . ?
C57 C60 H60A 109.5 . . ?
C57 C60 H60B 109.5 . . ?
H60A C60 H60B 109.5 . . ?
C57 C60 H60C 109.5 . . ?
H60A C60 H60C 109.5 . . ?
H60B C60 H60C 109.5 . . ?
N13 C61 C62 123.1(4) . . ?
N13 C61 H61A 118.4 . . ?
C62 C61 H61A 118.4 . . ?
C63 C62 C61 117.9(4) . . ?
C63 C62 H62A 121.1 . . ?
C61 C62 H62A 121.1 . . ?
C64 C63 C62 120.4(4) . . ?
C64 C63 H63A 119.8 . . ?
C62 C63 H63A 119.8 . . ?
C63 C64 C65 118.2(4) . . ?
C63 C64 H64A 120.9 . . ?
C65 C64 H64A 120.9 . . ?
N13 C65 C64 121.9(3) . . ?
N13 C65 C66 114.3(3) . . ?
C64 C65 C66 123.8(3) . . ?
N14 C66 C67 110.7(3) . . ?
N14 C66 C65 116.6(3) . . ?
C67 C66 C65 132.7(3) . . ?
C68 C67 C66 104.9(3) . . ?
C68 C67 H67A 127.5 . . ?
C66 C67 H67A 127.5 . . ?
N15 C68 C67 106.2(3) . . ?
N15 C68 C69 121.5(3) . . ?
C67 C68 C69 132.3(3) . . ?
C70 C69 C74 119.0(3) . . ?
C70 C69 C68 121.6(3) . . ?
C74 C69 C68 119.4(3) . . ?
C71 C70 C69 119.9(4) . . ?
C71 C70 H70A 120.0 . . ?
C69 C70 H70A 120.0 . . ?
C72 C71 C70 121.1(4) . . ?
C72 C71 H71A 119.4 . . ?
C70 C71 H71A 119.4 . . ?
C71 C72 C73 119.9(4) . . ?
C71 C72 H72A 120.1 . . ?
C73 C72 H72A 120.1 . . ?
C72 C73 C74 118.7(3) . . ?
C72 C73 C75 121.8(4) . . ?
C74 C73 C75 119.2(3) . . ?
C69 C74 C73 121.3(3) . . ?
C69 C74 H74A 119.3 . . ?
C73 C74 H74A 119.3 . . ?
N16 C75 C76 106.9(3) . . ?
N16 C75 C73 120.0(3) . . ?
C76 C75 C73 133.0(4) . . ?
C75 C76 C77 105.3(3) . . ?
C75 C76 H76A 127.3 . . ?
C77 C76 H76A 127.3 . . ?
N17 C77 C76 110.3(3) . . ?
N17 C77 C78 114.6(3) . . ?
C76 C77 C78 134.7(4) . . ?
N18 C78 C79 122.6(4) . . ?
N18 C78 C77 112.8(3) . . ?
C79 C78 C77 124.5(4) . . ?
C78 C79 C80 118.3(4) . . ?
C78 C79 H79A 120.9 . . ?
C80 C79 H79A 120.9 . . ?
C81 C80 C79 119.6(4) . . ?
C81 C80 H80A 120.2 . . ?
C79 C80 H80A 120.2 . . ?
C80 C81 C82 119.3(4) . . ?
C80 C81 H81A 120.4 . . ?
C82 C81 H81A 120.4 . . ?
N18 C82 C81 122.1(4) . . ?
N18 C82 H82A 119.0 . . ?
C81 C82 H82A 119.0 . . ?
F3 Si1 F2 92.03(12) . . ?
F3 Si1 F4 88.96(13) . . ?
F2 Si1 F4 177.91(14) . . ?
F3 Si1 F6 92.48(13) . . ?
F2 Si1 F6 90.28(12) . . ?
F4 Si1 F6 87.83(12) . . ?
F3 Si1 F5 89.46(12) . . ?
F2 Si1 F5 92.03(13) . . ?
F4 Si1 F5 89.82(13) . . ?
F6 Si1 F5 176.92(13) . . ?
F3 Si1 F1 177.32(13) . . ?
F2 Si1 F1 89.00(12) . . ?
F4 Si1 F1 90.09(12) . . ?
F6 Si1 F1 89.98(12) . . ?
F5 Si1 F1 88.03(11) . . ?
F10 P1 F11 89.9(4) . . ?
F10 P1 F12 91.5(4) . . ?
F11 P1 F12 177.8(4) . . ?
F10 P1 F9 91.5(5) . . ?
F11 P1 F9 92.6(4) . . ?
F12 P1 F9 89.1(4) . . ?
F10 P1 F7 91.9(5) . . ?
F11 P1 F7 87.6(3) . . ?
F12 P1 F7 90.6(3) . . ?
F9 P1 F7 176.6(5) . . ?
F10 P1 F8 178.7(4) . . ?
F11 P1 F8 88.9(3) . . ?
F12 P1 F8 89.8(3) . . ?
F9 P1 F8 88.3(5) . . ?
F7 P1 F8 88.3(4) . . ?
F13 P2 F17 91.3(8) . . ?
F13 P2 F18 88.6(9) . . ?
F17 P2 F18 179.9(11) . . ?
F13 P2 F14 90.3(10) . . ?
F17 P2 F14 92.3(8) . . ?
F18 P2 F14 87.8(7) . . ?
F13 P2 F16 96.2(10) . . ?
F17 P2 F16 87.8(8) . . ?
F18 P2 F16 92.1(7) . . ?
F14 P2 F16 173.5(11) . . ?
F13 P2 F15 178.2(10) . . ?
F17 P2 F15 90.2(9) . . ?
F18 P2 F15 89.9(9) . . ?
F14 P2 F15 88.6(9) . . ?
F16 P2 F15 84.9(10) . . ?
F15B P2B F17B 95.8(9) . . ?
F15B P2B F14B 88.3(8) . . ?
F17B P2B F14B 87.8(8) . . ?
F15B P2B F18B 91.2(8) . . ?
F17B P2B F18B 172.6(10) . . ?
F14B P2B F18B 89.9(8) . . ?
F15B P2B F16B 88.8(9) . . ?
F17B P2B F16B 90.0(10) . . ?
F14B P2B F16B 176.2(11) . . ?
F18B P2B F16B 92.7(9) . . ?
F15B P2B F13B 173.9(10) . . ?
F17B P2B F13B 84.7(8) . . ?
F14B P2B F13B 97.8(10) . . ?
F18B P2B F13B 88.7(8) . . ?
F16B P2B F13B 85.1(10) . . ?
C1S O1S H1S 109.5 . . ?
O1S C1S H1S1 109.5 . . ?
O1S C1S H1S2 109.5 . . ?
H1S1 C1S H1S2 109.5 . . ?
O1S C1S H1S3 109.5 . . ?
H1S1 C1S H1S3 109.5 . . ?
H1S2 C1S H1S3 109.5 . . ?
C2S O2S H2S 109.5 . . ?
O2S C2S H2S1 109.5 . . ?
O2S C2S H2S2 109.5 . . ?
H2S1 C2S H2S2 109.5 . . ?
O2S C2S H2S3 109.5 . . ?
H2S1 C2S H2S3 109.5 . . ?
H2S2 C2S H2S3 109.5 . . ?

loop_
_geom_bond_atom_site_label_1
_geom_bond_atom_site_label_2
_geom_bond_distance
_geom_bond_site_symmetry_2
_geom_bond_publ_flag
Fe1 N14 2.153(3) . ?
Fe1 N8 2.155(3) . ?
Fe1 N2 2.175(3) . ?
Fe1 N13 2.206(3) . ?
Fe1 N7 2.218(3) . ?
Fe1 N1 2.225(4) . ?
Fe2 N5 1.999(4) . ?
Fe2 N17 2.010(4) . ?
Fe2 N11 2.025(3) . ?
Fe2 N18 2.039(4) . ?
Fe2 N6 2.048(4) . ?
Fe2 N12 2.060(3) . ?
N1 C6 1.333(6) . ?
N1 C2 1.355(5) . ?
N2 C7 1.334(5) . ?
N2 N3 1.359(4) . ?
N3 C9 1.353(5) . ?
N3 H3B 0.8800 . ?
N4 N5 1.350(5) . ?
N4 C22 1.365(5) . ?
N4 H4A 0.8800 . ?
N5 C24 1.345(5) . ?
N6 C25 1.360(6) . ?
N6 C29 1.366(6) . ?
N7 C36 1.340(5) . ?
N7 C32 1.345(6) . ?
N8 C37 1.347(5) . ?
N8 N9 1.347(4) . ?
N9 C39 1.357(4) . ?
N9 H9A 0.8800 . ?
N10 N11 1.347(4) . ?
N10 C52 1.359(5) . ?
N10 H10A 0.8800 . ?
N11 C54 1.340(5) . ?
N12 C59 1.344(5) . ?
N12 C55 1.352(5) . ?
N13 C61 1.331(5) . ?
N13 C65 1.365(5) . ?
N14 C66 1.343(4) . ?
N14 N15 1.345(4) . ?
N15 C68 1.347(5) . ?
N15 H15B 0.8800 . ?
N16 N17 1.347(4) . ?
N16 C75 1.351(5) . ?
N16 H16A 0.8800 . ?
N17 C77 1.353(5) . ?
N18 C82 1.345(5) . ?
N18 C78 1.378(5) . ?
C1 C4 1.509(7) . ?
C1 H1A 0.9800 . ?
C1 H1B 0.9800 . ?
C1 H1C 0.9800 . ?
C2 C3 1.376(7) . ?
C2 H2A 0.9500 . ?
C3 C4 1.366(9) . ?
C3 H3A 0.9500 . ?
C4 C5 1.412(6) . ?
C5 C6 1.395(6) . ?
C5 H5A 0.9500 . ?
C6 C7 1.473(5) . ?
C7 C8 1.401(5) . ?
C8 C9 1.395(5) . ?
C8 H8A 0.9500 . ?
C9 C10 1.456(5) . ?
C10 C11 1.392(6) . ?
C10 C15 1.394(6) . ?
C11 C12 1.407(6) . ?
C11 H11A 0.9500 . ?
C12 C13 1.406(7) . ?
C12 H12A 0.9500 . ?
C13 C14 1.391(6) . ?
C13 H13A 0.9500 . ?
C14 C15 1.394(5) . ?
C14 C16 1.477(6) . ?
C15 H15A 0.9500 . ?
C16 C21 1.377(6) . ?
C16 C17 1.405(6) . ?
C17 C18 1.399(7) . ?
C17 H17A 0.9500 . ?
C18 C19 1.365(8) . ?
C18 H18A 0.9500 . ?
C19 C20 1.412(6) . ?
C19 H19A 0.9500 . ?
C20 C21 1.398(6) . ?
C20 C22 1.469(6) . ?
C21 H21A 0.9500 . ?
C22 C23 1.387(6) . ?
C23 C24 1.402(6) . ?
C23 H23A 0.9500 . ?
C24 C25 1.456(6) . ?
C25 C26 1.401(6) . ?
C26 C27 1.392(8) . ?
C26 H26A 0.9500 . ?
C27 C28 1.376(10) . ?
C27 C30 1.527(8) . ?
C28 C29 1.392(8) . ?
C28 H28A 0.9500 . ?
C29 H29A 0.9500 . ?
C30 H30A 0.9800 . ?
C30 H30B 0.9800 . ?
C30 H30C 0.9800 . ?
C31 C34 1.515(7) . ?
C31 H31A 0.9800 . ?
C31 H31B 0.9800 . ?
C31 H31C 0.9800 . ?
C32 C33 1.389(7) . ?
C32 H32A 0.9500 . ?
C33 C34 1.386(7) . ?
C33 H33A 0.9500 . ?
C34 C35 1.397(6) . ?
C35 C36 1.402(5) . ?
C35 H35A 0.9500 . ?
C36 C37 1.463(5) . ?
C37 C38 1.398(5) . ?
C38 C39 1.390(5) . ?
C38 H38A 0.9500 . ?
C39 C40 1.467(5) . ?
C40 C45 1.391(6) . ?
C40 C41 1.404(5) . ?
C41 C42 1.387(7) . ?
C41 H41A 0.9500 . ?
C42 C43 1.379(7) . ?
C42 H42A 0.9500 . ?
C43 C44 1.401(6) . ?
C43 H43A 0.9500 . ?
C44 C45 1.391(5) . ?
C44 C46 1.472(6) . ?
C45 H45A 0.9500 . ?
C46 C47 1.397(6) . ?
C46 C51 1.413(5) . ?
C47 C48 1.387(7) . ?
C47 H47A 0.9500 . ?
C48 C49 1.388(6) . ?
C48 H48A 0.9500 . ?
C49 C50 1.397(6) . ?
C49 H49A 0.9500 . ?
C50 C51 1.398(6) . ?
C50 C52 1.475(5) . ?
C51 H51A 0.9500 . ?
C52 C53 1.391(6) . ?
C53 C54 1.399(5) . ?
C53 H53A 0.9500 . ?
C54 C55 1.469(5) . ?
C55 C56 1.384(6) . ?
C56 C57 1.404(6) . ?
C56 H56A 0.9500 . ?
C57 C58 1.382(8) . ?
C57 C60 1.520(7) . ?
C58 C59 1.364(7) . ?
C58 H58A 0.9500 . ?
C59 H59A 0.9500 . ?
C60 H60A 0.9800 . ?
C60 H60B 0.9800 . ?
C60 H60C 0.9800 . ?
C61 C62 1.391(6) . ?
C61 H61A 0.9500 . ?
C62 C63 1.385(6) . ?
C62 H62A 0.9500 . ?
C63 C64 1.383(5) . ?
C63 H63A 0.9500 . ?
C64 C65 1.391(5) . ?
C64 H64A 0.9500 . ?
C65 C66 1.462(5) . ?
C66 C67 1.408(5) . ?
C67 C68 1.398(5) . ?
C67 H67A 0.9500 . ?
C68 C69 1.474(5) . ?
C69 C70 1.395(5) . ?
C69 C74 1.398(5) . ?
C70 C71 1.394(6) . ?
C70 H70A 0.9500 . ?
C71 C72 1.384(6) . ?
C71 H71A 0.9500 . ?
C72 C73 1.404(5) . ?
C72 H72A 0.9500 . ?
C73 C74 1.405(5) . ?
C73 C75 1.470(5) . ?
C74 H74A 0.9500 . ?
C75 C76 1.383(5) . ?
C76 C77 1.403(5) . ?
C76 H76A 0.9500 . ?
C77 C78 1.454(5) . ?
C78 C79 1.386(6) . ?
C79 C80 1.397(6) . ?
C79 H79A 0.9500 . ?
C80 C81 1.381(8) . ?
C80 H80A 0.9500 . ?
C81 C82 1.399(7) . ?
C81 H81A 0.9500 . ?
C82 H82A 0.9500 . ?
Si1 F3 1.679(2) . ?
Si1 F2 1.688(2) . ?
Si1 F4 1.694(3) . ?
Si1 F6 1.696(2) . ?
Si1 F5 1.706(2) . ?
Si1 F1 1.708(2) . ?
P1 F10 1.560(8) . ?
P1 F11 1.567(6) . ?
P1 F12 1.577(5) . ?
P1 F9 1.584(7) . ?
P1 F7 1.585(6) . ?
P1 F8 1.617(7) . ?
P2 F13 1.551(12) . ?
P2 F17 1.556(11) . ?
P2 F18 1.557(10) . ?
P2 F14 1.565(10) . ?
P2 F16 1.578(10) . ?
P2 F15 1.586(13) . ?
P2B F15B 1.552(12) . ?
P2B F17B 1.567(13) . ?
P2B F14B 1.573(11) . ?
P2B F18B 1.582(13) . ?
P2B F16B 1.611(12) . ?
P2B F13B 1.613(13) . ?
O1S C1S 1.449(6) . ?
O1S H1S 0.8402 . ?
C1S H1S1 0.9800 . ?
C1S H1S2 0.9800 . ?
C1S H1S3 0.9800 . ?
O2S C2S 1.443(7) . ?
O2S H2S 0.8399 . ?
C2S H2S1 0.9800 . ?
C2S H2S2 0.9800 . ?
C2S H2S3 0.9800 . ?

loop_
_geom_hbond_atom_site_label_D
_geom_hbond_atom_site_label_H
_geom_hbond_atom_site_label_A
_geom_hbond_distance_DH
_geom_hbond_distance_HA
_geom_hbond_distance_DA
_geom_hbond_angle_DHA
_geom_hbond_site_symmetry_A
_geom_hbond_publ_flag
N3 H3B F2 0.88 2.03 2.876(4) 161.3 . yes
N4 H4A F5 0.88 1.94 2.746(4) 152.2 . yes
N9 H9A F6 0.88 1.90 2.726(4) 155.8 . yes
N10 H10A F3 0.88 2.20 2.960(4) 144.9 . yes
N15 H15B F1 0.88 1.82 2.665(4) 159.4 . yes
N16 H16A F4 0.88 1.84 2.632(4) 149.0 . yes
O1S H1S F2 0.84 2.99 3.585(9) 130.0 . yes
O2S H2S F11 0.84 3.26 3.425(13) 93.9 2_564 yes
